data_4067438
loop_
_publ_author_name
'Luo, Ding'
'Li, Yongxin'
'Pullarkat, Sumod A.'
'Cockle, Kirsty E.'
'Leung, Pak-Hing'

_publ_section_title
;
 Syntheses of Bimetallic Zwitterionic Complexes Containing Stereogenic
 Bifunctionalized Phosphine through Stepwise Insertion and Hydration
 Reactions
;
_journal_issue 4
_journal_name_full Organometallics
_journal_page_first 893
_journal_paper_doi 10.1021/om900958p
_journal_volume 29
_journal_year 2010
_chemical_absolute_configuration ad
_chemical_formula_sum 'C29 H32 Cl6 N P Pd Ru'
_chemical_formula_weight 845.70
_chemical_name_systematic
;

 ?

;
_space_group_IT_number 4
_symmetry_cell_setting monoclinic
_symmetry_space_group_name_Hall 'P 2yb'
_symmetry_space_group_name_H-M 'P 1 21 1'
_atom_sites_solution_hydrogens geom
_atom_sites_solution_primary direct
_atom_sites_solution_secondary difmap
_audit_creation_method SHELXL-97
_cell_angle_alpha 90.00
_cell_angle_beta 110.007(2)
_cell_angle_gamma 90.00
_cell_formula_units_Z 2
_cell_length_a 10.0546(4)
_cell_length_b 13.1269(5)
_cell_length_c 13.0716(5)
_cell_measurement_reflns_used 9746
_cell_measurement_temperature 173(2)
_cell_measurement_theta_max 30.52
_cell_measurement_theta_min 2.27
_cell_volume 1621.15(11)
_computing_cell_refinement 'Bruker SMART'
_computing_data_collection 'Bruker SMART'
_computing_data_reduction 'Bruker SAINT'
_computing_molecular_graphics 'Bruker SHELXTL'
_computing_publication_material 'Bruker SHELXTL'
_computing_structure_refinement 'SHELXL-97 (Sheldrick, 1997)'
_computing_structure_solution 'SHELXS-97 (Sheldrick, 1990)'
_diffrn_ambient_temperature 173(2)
_diffrn_measured_fraction_theta_full 0.996
_diffrn_measured_fraction_theta_max 0.996
_diffrn_measurement_device_type 'CCD area detector'
_diffrn_measurement_method 'phi and omega scans'
_diffrn_radiation_monochromator graphite
_diffrn_radiation_source 'fine-focus sealed tube'
_diffrn_radiation_type MoK\a
_diffrn_radiation_wavelength 0.71073
_diffrn_reflns_av_R_equivalents 0.0242
_diffrn_reflns_av_sigmaI/netI 0.0234
_diffrn_reflns_limit_h_max 14
_diffrn_reflns_limit_h_min -14
_diffrn_reflns_limit_k_max 18
_diffrn_reflns_limit_k_min -18
_diffrn_reflns_limit_l_max 18
_diffrn_reflns_limit_l_min -18
_diffrn_reflns_number 40668
_diffrn_reflns_theta_full 30.51
_diffrn_reflns_theta_max 30.51
_diffrn_reflns_theta_min 2.16
_exptl_absorpt_coefficient_mu 1.585
_exptl_absorpt_correction_T_max 0.8836
_exptl_absorpt_correction_T_min 0.7969
_exptl_absorpt_correction_type multi-scan
_exptl_crystal_colour brown
_exptl_crystal_density_diffrn 1.732
_exptl_crystal_density_method 'not measured'
_exptl_crystal_description fragment
_exptl_crystal_F_000 840
_exptl_crystal_size_max 0.15
_exptl_crystal_size_mid 0.15
_exptl_crystal_size_min 0.08
_refine_diff_density_max 0.921
_refine_diff_density_min -0.812
_refine_diff_density_rms 0.063
_refine_ls_abs_structure_details 'Flack H D (1983), Acta Cryst. A39, 876-881'
_refine_ls_abs_structure_Flack -0.025(13)
_refine_ls_extinction_method none
_refine_ls_goodness_of_fit_ref 1.032
_refine_ls_hydrogen_treatment constr
_refine_ls_matrix_type full
_refine_ls_number_parameters 357
_refine_ls_number_reflns 9838
_refine_ls_number_restraints 1
_refine_ls_restrained_S_all 1.032
_refine_ls_R_factor_all 0.0216
_refine_ls_R_factor_gt 0.0200
_refine_ls_shift/su_max 0.002
_refine_ls_shift/su_mean 0.000
_refine_ls_structure_factor_coef Fsqd
_refine_ls_weighting_details 'calc w=1/[\s^2^(Fo^2^)+(0.0241P)^2^+0.4050P] where P=(Fo^2^+2Fc^2^)/3'
_refine_ls_weighting_scheme calc
_refine_ls_wR_factor_gt 0.0464
_refine_ls_wR_factor_ref 0.0471
_reflns_number_gt 9505
_reflns_number_total 9838
_reflns_threshold_expression >2sigma(I)
_cod_data_source_file om900958p_si_003.cif
_cod_data_source_block leung129m
_cod_depositor_comments
;
The following automatic conversions were performed:

'_symmetry_cell_setting' value 'Monoclinic' changed to 'monoclinic'
according to /home/saulius/struct/CIF-dictionaries/cif_core.dic
dictionary named 'cif_core.dic' version 2.4.1 from 2010-06-29.

Automatic conversion script
Id: cif_fix_values 1715 2011-07-08 13:25:40Z adriana 
;
_cod_original_sg_symbol_H-M P2(1)
_cod_database_code 4067438

loop_
_symmetry_equiv_pos_as_xyz
'x, y, z'
'-x, y+1/2, -z'

loop_
_atom_site_label
_atom_site_type_symbol
_atom_site_fract_x
_atom_site_fract_y
_atom_site_fract_z
_atom_site_U_iso_or_equiv
_atom_site_adp_type
_atom_site_occupancy
_atom_site_symmetry_multiplicity
_atom_site_calc_flag
_atom_site_refinement_flags
Pd1 Pd 0.327284(13) 0.190671(10) 0.644520(11) 0.01737(3) Uani 1 1 d .
Ru1 Ru 0.632971(14) 0.309803(10) 0.550123(12) 0.01917(3) Uani 1 1 d .
Cl1 Cl 0.75974(6) 0.16306(4) 0.64202(5) 0.03387(12) Uani 1 1 d .
Cl2 Cl 0.42269(5) 0.20836(3) 0.50529(4) 0.02306(9) Uani 1 1 d .
Cl3 Cl 0.10629(5) 0.16506(4) 0.49429(4) 0.02658(10) Uani 1 1 d .
N1 N 0.22337(16) 0.17725(13) 0.76015(14) 0.0221(3) Uani 1 1 d .
P1 P 0.58248(5) 0.33647(4) 0.70962(4) 0.01965(9) Uani 1 1 d .
C1 C 0.8122(2) 0.40690(18) 0.5555(2) 0.0349(5) Uani 1 1 d .
H1 H 0.8976 0.4095 0.6231 0.042 Uiso 1 1 calc R
C2 C 0.8009(3) 0.33073(19) 0.4774(2) 0.0388(6) Uani 1 1 d .
H2 H 0.8777 0.2785 0.4921 0.047 Uiso 1 1 calc R
C3 C 0.6734(3) 0.3143(2) 0.3916(2) 0.0379(5) Uani 1 1 d .
H3 H 0.6606 0.2513 0.3462 0.045 Uiso 1 1 calc R
C4 C 0.5542(3) 0.37532(19) 0.3857(2) 0.0343(5) Uani 1 1 d .
H4 H 0.4587 0.3546 0.3351 0.041 Uiso 1 1 calc R
C5 C 0.5642(2) 0.45436(17) 0.4595(2) 0.0307(5) Uani 1 1 d .
H5 H 0.4764 0.4892 0.4609 0.037 Uiso 1 1 calc R
C6 C 0.6935(2) 0.46857(17) 0.5469(2) 0.0316(5) Uani 1 1 d .
H6 H 0.6961 0.5145 0.6085 0.038 Uiso 1 1 calc R
C7 C 0.7327(2) 0.39045(17) 0.80908(18) 0.0283(4) Uani 1 1 d .
C8 C 0.8416(2) 0.42822(19) 0.8642(2) 0.0343(5) Uani 1 1 d .
C9 C 0.9792(3) 0.4689(3) 0.9332(3) 0.0596(9) Uani 1 1 d .
H9A H 0.9947 0.4525 1.0096 0.089 Uiso 1 1 calc R
H9B H 0.9801 0.5430 0.9244 0.089 Uiso 1 1 calc R
H9C H 1.0546 0.4383 0.9117 0.089 Uiso 1 1 calc R
C10 C 0.4451(2) 0.42977(15) 0.70390(16) 0.0221(4) Uani 1 1 d .
C11 C 0.4477(3) 0.48189(19) 0.79757(19) 0.0332(5) Uani 1 1 d .
H11 H 0.5256 0.4734 0.8632 0.040 Uiso 1 1 calc R
C12 C 0.3362(3) 0.5466(2) 0.7952(2) 0.0424(6) Uani 1 1 d .
H12 H 0.3378 0.5812 0.8595 0.051 Uiso 1 1 calc R
C13 C 0.2237(3) 0.56019(19) 0.6993(2) 0.0388(6) Uani 1 1 d .
H13 H 0.1485 0.6047 0.6977 0.047 Uiso 1 1 calc R
C14 C 0.2199(3) 0.50950(19) 0.6060(2) 0.0341(5) Uani 1 1 d .
H14 H 0.1420 0.5189 0.5404 0.041 Uiso 1 1 calc R
C15 C 0.3305(2) 0.44439(17) 0.60769(18) 0.0273(4) Uani 1 1 d .
H15 H 0.3279 0.4098 0.5432 0.033 Uiso 1 1 calc R
C16 C 0.51903(19) 0.22168(14) 0.75570(16) 0.0199(4) Uani 1 1 d .
C17 C 0.5939(2) 0.15964(16) 0.83705(17) 0.0241(4) Uani 1 1 d .
C18 C 0.7479(2) 0.1737(2) 0.9087(2) 0.0380(6) Uani 1 1 d .
H18A H 0.8092 0.1378 0.8763 0.057 Uiso 1 1 calc R
H18B H 0.7624 0.1459 0.9813 0.057 Uiso 1 1 calc R
H18C H 0.7713 0.2465 0.9147 0.057 Uiso 1 1 calc R
C19 C 0.5304(2) 0.06379(16) 0.86165(15) 0.0230(4) Uani 1 1 d .
C20 C 0.6043(3) -0.02836(18) 0.86944(18) 0.0323(5) Uani 1 1 d .
H20 H 0.6916 -0.0288 0.8562 0.039 Uiso 1 1 calc R
C21 C 0.5524(3) -0.11824(19) 0.8960(2) 0.0392(6) Uani 1 1 d .
H21 H 0.6030 -0.1800 0.8990 0.047 Uiso 1 1 calc R
C22 C 0.4276(3) -0.11896(19) 0.9180(2) 0.0389(6) Uani 1 1 d .
H22 H 0.3924 -0.1808 0.9367 0.047 Uiso 1 1 calc R
C23 C 0.3542(3) -0.02886(18) 0.91261(18) 0.0311(5) Uani 1 1 d .
H23 H 0.2692 -0.0293 0.9291 0.037 Uiso 1 1 calc R
C24 C 0.4023(2) 0.06321(15) 0.88340(15) 0.0223(4) Uani 1 1 d .
C25 C 0.3209(2) 0.16066(16) 0.87718(16) 0.0238(4) Uani 1 1 d .
H25 H 0.3916 0.2174 0.8951 0.029 Uiso 1 1 calc R
C26 C 0.2442(3) 0.1657(2) 0.9604(2) 0.0370(5) Uani 1 1 d .
H26A H 0.1663 0.1164 0.9405 0.056 Uiso 1 1 calc R
H26B H 0.2064 0.2345 0.9608 0.056 Uiso 1 1 calc R
H26C H 0.3109 0.1495 1.0330 0.056 Uiso 1 1 calc R
C27 C 0.1176(2) 0.09224(18) 0.72620(19) 0.0291(5) Uani 1 1 d .
H27A H 0.0715 0.0838 0.7806 0.044 Uiso 1 1 calc R
H27B H 0.1661 0.0289 0.7202 0.044 Uiso 1 1 calc R
H27C H 0.0463 0.1085 0.6555 0.044 Uiso 1 1 calc R
C28 C 0.1449(3) 0.27490(19) 0.7513(2) 0.0344(5) Uani 1 1 d .
H28A H 0.0954 0.2908 0.6743 0.052 Uiso 1 1 calc R
H28B H 0.2117 0.3297 0.7849 0.052 Uiso 1 1 calc R
H28C H 0.0759 0.2684 0.7887 0.052 Uiso 1 1 calc R
C29 C 0.1029(2) 0.2951(2) 0.27463(19) 0.0346(5) Uani 1 1 d .
H29 H 0.1214 0.2600 0.3460 0.042 Uiso 1 1 calc R
Cl4 Cl 0.16346(6) 0.42131(5) 0.30072(5) 0.03866(13) Uani 1 1 d .
Cl5 Cl 0.19464(12) 0.22922(7) 0.20208(9) 0.0762(3) Uani 1 1 d .
Cl6 Cl -0.08083(8) 0.29503(7) 0.20461(8) 0.0730(3) Uani 1 1 d .

loop_
_atom_site_aniso_label
_atom_site_aniso_U_11
_atom_site_aniso_U_22
_atom_site_aniso_U_33
_atom_site_aniso_U_23
_atom_site_aniso_U_13
_atom_site_aniso_U_12
Pd1 0.01330(5) 0.01626(6) 0.02150(6) 0.00088(5) 0.00459(5) -0.00003(5)
Ru1 0.01522(6) 0.01515(6) 0.02779(8) 0.00337(6) 0.00818(5) 0.00159(5)
Cl1 0.0289(2) 0.0285(2) 0.0489(3) 0.0158(2) 0.0193(2) 0.0144(2)
Cl2 0.02249(19) 0.0219(2) 0.0260(2) -0.00347(17) 0.00978(17) -0.00643(16)
Cl3 0.01687(18) 0.0325(3) 0.0272(2) -0.00021(18) 0.00351(17) -0.00279(17)
N1 0.0183(7) 0.0197(8) 0.0282(8) 0.0007(7) 0.0078(6) 0.0011(6)
P1 0.01458(19) 0.0179(2) 0.0240(2) 0.00028(17) 0.00334(18) -0.00018(16)
C1 0.0206(9) 0.0304(11) 0.0511(14) 0.0146(10) 0.0091(10) -0.0045(8)
C2 0.0302(11) 0.0387(14) 0.0571(15) 0.0180(11) 0.0275(11) 0.0080(10)
C3 0.0487(13) 0.0362(12) 0.0385(12) 0.0066(11) 0.0274(11) 0.0035(12)
C4 0.0322(11) 0.0359(12) 0.0331(11) 0.0128(10) 0.0092(10) -0.0016(9)
C5 0.0230(10) 0.0243(10) 0.0445(13) 0.0138(9) 0.0109(9) 0.0032(8)
C6 0.0316(11) 0.0198(9) 0.0438(13) 0.0073(9) 0.0134(10) -0.0033(8)
C7 0.0223(9) 0.0275(10) 0.0320(11) -0.0039(9) 0.0050(8) -0.0013(8)
C8 0.0221(10) 0.0321(11) 0.0430(13) -0.0089(10) 0.0037(9) -0.0021(9)
C9 0.0260(12) 0.063(2) 0.076(2) -0.0293(17) -0.0003(13) -0.0071(13)
C10 0.0191(8) 0.0185(8) 0.0276(9) 0.0003(7) 0.0068(7) 0.0006(7)
C11 0.0336(11) 0.0351(12) 0.0272(10) -0.0054(9) 0.0055(9) 0.0050(10)
C12 0.0489(15) 0.0389(14) 0.0412(14) -0.0136(11) 0.0176(12) 0.0100(11)
C13 0.0360(12) 0.0326(12) 0.0504(15) -0.0007(11) 0.0180(11) 0.0140(10)
C14 0.0298(11) 0.0349(12) 0.0364(12) 0.0048(9) 0.0099(9) 0.0121(9)
C15 0.0244(10) 0.0268(10) 0.0288(10) -0.0029(8) 0.0065(8) 0.0051(8)
C16 0.0150(7) 0.0203(8) 0.0232(9) 0.0006(7) 0.0048(7) -0.0003(6)
C17 0.0175(8) 0.0283(10) 0.0246(9) 0.0035(7) 0.0047(7) 0.0024(7)
C18 0.0210(9) 0.0468(15) 0.0372(11) 0.0152(11) -0.0016(9) -0.0004(9)
C19 0.0257(9) 0.0252(9) 0.0166(8) 0.0039(7) 0.0051(7) 0.0027(7)
C20 0.0351(12) 0.0326(12) 0.0273(10) 0.0056(9) 0.0083(9) 0.0129(9)
C21 0.0517(15) 0.0254(11) 0.0346(12) 0.0076(9) 0.0071(11) 0.0114(10)
C22 0.0493(14) 0.0258(11) 0.0342(12) 0.0098(9) 0.0048(11) -0.0037(10)
C23 0.0343(11) 0.0302(11) 0.0257(10) 0.0063(8) 0.0065(9) -0.0039(9)
C24 0.0255(9) 0.0234(9) 0.0162(8) 0.0015(7) 0.0046(7) 0.0005(7)
C25 0.0238(9) 0.0247(9) 0.0242(9) -0.0019(7) 0.0102(8) -0.0029(7)
C26 0.0412(13) 0.0414(14) 0.0352(12) -0.0112(10) 0.0218(11) -0.0068(10)
C27 0.0216(9) 0.0324(11) 0.0319(11) 0.0046(9) 0.0072(9) -0.0063(8)
C28 0.0307(11) 0.0303(11) 0.0460(14) 0.0046(10) 0.0180(10) 0.0104(9)
C29 0.0334(11) 0.0379(13) 0.0314(11) 0.0018(10) 0.0096(9) -0.0015(10)
Cl4 0.0341(3) 0.0352(3) 0.0440(3) -0.0020(3) 0.0100(2) -0.0009(2)
Cl5 0.1048(7) 0.0648(5) 0.0850(6) -0.0382(5) 0.0663(6) -0.0239(5)
Cl6 0.0406(4) 0.0633(5) 0.0907(6) 0.0264(5) -0.0090(4) -0.0171(4)

loop_
_atom_type_symbol
_atom_type_description
_atom_type_scat_dispersion_real
_atom_type_scat_dispersion_imag
_atom_type_scat_source
C C 0.0033 0.0016 'International Tables Vol C Tables 4.2.6.8 and 6.1.1.4'
H H 0.0000 0.0000 'International Tables Vol C Tables 4.2.6.8 and 6.1.1.4'
N N 0.0061 0.0033 'International Tables Vol C Tables 4.2.6.8 and 6.1.1.4'
P P 0.1023 0.0942 'International Tables Vol C Tables 4.2.6.8 and 6.1.1.4'
Cl Cl 0.1484 0.1585 'International Tables Vol C Tables 4.2.6.8 and 6.1.1.4'
Ru Ru -1.2594 0.8363 'International Tables Vol C Tables 4.2.6.8 and 6.1.1.4'
Pd Pd -0.9988 1.0072 'International Tables Vol C Tables 4.2.6.8 and 6.1.1.4'

loop_
_geom_angle_atom_site_label_1
_geom_angle_atom_site_label_2
_geom_angle_atom_site_label_3
_geom_angle
C16 Pd1 N1 94.92(7)
C16 Pd1 Cl2 89.73(6)
N1 Pd1 Cl2 174.98(5)
C16 Pd1 Cl3 172.78(6)
N1 Pd1 Cl3 91.56(5)
Cl2 Pd1 Cl3 83.699(17)
C6 Ru1 C1 37.82(9)
C6 Ru1 C4 67.37(9)
C1 Ru1 C4 79.66(9)
C6 Ru1 C5 37.66(8)
C1 Ru1 C5 67.78(8)
C4 Ru1 C5 36.89(9)
C6 Ru1 C2 67.31(9)
C1 Ru1 C2 37.18(10)
C4 Ru1 C2 66.71(9)
C5 Ru1 C2 79.01(9)
C6 Ru1 C3 79.43(10)
C1 Ru1 C3 66.87(10)
C4 Ru1 C3 37.31(9)
C5 Ru1 C3 66.83(10)
C2 Ru1 C3 36.58(10)
C6 Ru1 P1 91.24(7)
C1 Ru1 P1 108.19(8)
C4 Ru1 P1 134.40(7)
C5 Ru1 P1 103.02(7)
C2 Ru1 P1 142.51(8)
C3 Ru1 P1 169.66(8)
C6 Ru1 Cl1 132.54(6)
C1 Ru1 Cl1 99.28(6)
C4 Ru1 Cl1 139.29(7)
C5 Ru1 Cl1 166.26(6)
C2 Ru1 Cl1 87.82(6)
C3 Ru1 Cl1 104.52(7)
P1 Ru1 Cl1 85.047(19)
C6 Ru1 Cl2 139.21(6)
C1 Ru1 Cl2 168.41(7)
C4 Ru1 Cl2 89.19(6)
C5 Ru1 Cl2 104.90(6)
C2 Ru1 Cl2 134.50(8)
C3 Ru1 Cl2 102.25(7)
P1 Ru1 Cl2 81.863(17)
Cl1 Ru1 Cl2 87.096(19)
Pd1 Cl2 Ru1 115.280(19)
C28 N1 C27 108.32(16)
C28 N1 C25 110.08(17)
C27 N1 C25 109.77(16)
C28 N1 Pd1 104.51(13)
C27 N1 Pd1 108.87(13)
C25 N1 Pd1 115.01(11)
C7 P1 C16 113.38(10)
C7 P1 C10 101.82(10)
C16 P1 C10 102.89(9)
C7 P1 Ru1 108.93(8)
C16 P1 Ru1 112.32(7)
C10 P1 Ru1 117.12(7)
C2 C1 C6 119.5(2)
C2 C1 Ru1 72.64(13)
C6 C1 Ru1 70.59(12)
C3 C2 C1 121.0(2)
C3 C2 Ru1 72.67(13)
C1 C2 Ru1 70.18(13)
C2 C3 C4 118.7(2)
C2 C3 Ru1 70.75(14)
C4 C3 Ru1 69.46(13)
C5 C4 C3 121.4(2)
C5 C4 Ru1 72.42(13)
C3 C4 Ru1 73.23(13)
C4 C5 C6 118.9(2)
C4 C5 Ru1 70.68(13)
C6 C5 Ru1 69.54(12)
C1 C6 C5 120.3(2)
C1 C6 Ru1 71.59(13)
C5 C6 Ru1 72.80(13)
C8 C7 P1 170.6(2)
C7 C8 C9 176.8(3)
C11 C10 C15 118.97(19)
C11 C10 P1 120.37(16)
C15 C10 P1 120.49(16)
C10 C11 C12 120.3(2)
C13 C12 C11 119.9(2)
C14 C13 C12 120.4(2)
C13 C14 C15 120.0(2)
C14 C15 C10 120.4(2)
C17 C16 P1 126.76(15)
C17 C16 Pd1 125.77(15)
P1 C16 Pd1 106.60(9)
C16 C17 C19 120.96(17)
C16 C17 C18 126.06(19)
C19 C17 C18 112.92(18)
C20 C19 C24 118.5(2)
C20 C19 C17 119.04(19)
C24 C19 C17 122.31(18)
C21 C20 C19 121.2(2)
C22 C21 C20 120.4(2)
C21 C22 C23 119.4(2)
C22 C23 C24 121.5(2)
C23 C24 C19 118.9(2)
C23 C24 C25 121.00(19)
C19 C24 C25 120.09(18)
C24 C25 N1 109.08(16)
C24 C25 C26 113.21(18)
N1 C25 C26 113.46(17)
Cl4 C29 Cl6 109.51(14)
Cl4 C29 Cl5 110.94(13)
Cl6 C29 Cl5 111.72(14)

loop_
_geom_bond_atom_site_label_1
_geom_bond_atom_site_label_2
_geom_bond_distance
Pd1 C16 2.0193(18)
Pd1 N1 2.1184(16)
Pd1 Cl2 2.3411(5)
Pd1 Cl3 2.4333(5)
Ru1 C6 2.176(2)
Ru1 C1 2.189(2)
Ru1 C4 2.196(2)
Ru1 C5 2.218(2)
Ru1 C2 2.221(2)
Ru1 C3 2.245(2)
Ru1 P1 2.3348(5)
Ru1 Cl1 2.3938(5)
Ru1 Cl2 2.3956(5)
N1 C28 1.489(3)
N1 C27 1.500(3)
N1 C25 1.524(3)
P1 C7 1.769(2)
P1 C16 1.818(2)
P1 C10 1.828(2)
C1 C2 1.406(4)
C1 C6 1.414(3)
C2 C3 1.402(4)
C3 C4 1.422(4)
C4 C5 1.397(4)
C5 C6 1.419(3)
C7 C8 1.194(3)
C8 C9 1.469(3)
C10 C11 1.395(3)
C10 C15 1.398(3)
C11 C12 1.399(3)
C12 C13 1.384(4)
C13 C14 1.379(4)
C14 C15 1.397(3)
C16 C17 1.346(3)
C17 C19 1.495(3)
C17 C18 1.522(3)
C19 C20 1.405(3)
C19 C24 1.410(3)
C20 C21 1.381(4)
C21 C22 1.381(4)
C22 C23 1.383(3)
C23 C24 1.403(3)
C24 C25 1.506(3)
C25 C26 1.536(3)
C29 Cl4 1.758(3)
C29 Cl6 1.759(2)
C29 Cl5 1.760(3)
